data_4112582
loop_
_publ_author_name
'Naokazu Kano'
'Masaki Yamamura'
'Takayuki Kawashima'

_publ_contact_author_address
;
Department of Chemistry, Graduate School of Science,
The University of Tokyo,
7-3-1 Hongo, Bunkyo-ku, Tokyo, 113-0033, Japan
;
_publ_contact_author_email takayuki@chem..s.u-tokyo.ac.jp
_publ_contact_author_fax +81-5800-6899
_publ_contact_author_name 'Takayuki Kawashima'
_publ_contact_author_phone +81-5800-6899
_publ_section_title
;
 Reactivity Control of an Allylsilane Bearing a 2-(Phenylazo)phenyl Group
 by Photoswitching of the Coordination Number of Silicon
;
_journal_name_full 'Journal of the American Chemical Society'
_journal_page_first 6250
_journal_page_last 6251
_journal_paper_doi 10.1021/ja037404m
_journal_volume 126
_journal_year 2004
_chemical_formula_moiety 'C27 H39 F4 K N2 O6 Si, 2(C H Cl3)'
_chemical_formula_sum 'C29 H41 Cl6 F4 K N2 O6 Si'
_chemical_formula_weight 869.53
_chemical_name_common
;
potassium 
tetrafluoro{2-[2-phenyl-1-(2-propenyl)-hydrazino]phenyl}silicate,
 18-crown-6
;
_chemical_name_systematic
; 
?
;
_space_group_IT_number 2
_symmetry_cell_setting triclinic
_symmetry_space_group_name_Hall '-P 1'
_symmetry_space_group_name_H-M 'P -1'
_atom_sites_solution_hydrogens geom
_atom_sites_solution_primary direct
_atom_sites_solution_secondary difmap
_audit_creation_method SHELXL-97
_cell_angle_alpha 86.45(3)
_cell_angle_beta 76.75(3)
_cell_angle_gamma 67.67(2)
_cell_formula_units_Z 2
_cell_length_a 9.522(5)
_cell_length_b 11.167(5)
_cell_length_c 20.225(10)
_cell_measurement_reflns_used 6437
_cell_measurement_temperature 120(2)
_cell_measurement_theta_max 13.7
_cell_measurement_theta_min 1.7
_cell_volume 1935.6(17)
_computing_cell_refinement CrystalClear
_computing_data_collection CrystalClear
_computing_data_reduction YadokariXG
_computing_molecular_graphics 'ORTEP-III ver. 1.0.3'
_computing_publication_material YadokariXG
_computing_structure_refinement 'SHELXL-97 (Sheldrick, 1997)'
_computing_structure_solution 'SHELXS-97 (Sheldrick, 1990)'
_diffrn_ambient_temperature 120(2)
_diffrn_detector_area_resol_mean 14.62
_diffrn_measured_fraction_theta_full 0.935
_diffrn_measured_fraction_theta_max 0.935
_diffrn_measurement_device_type 'Rigaku Mercury'
_diffrn_measurement_method \w
_diffrn_radiation_monochromator graphite
_diffrn_radiation_source 'fine-focus sealed tube'
_diffrn_radiation_type MoK\a
_diffrn_radiation_wavelength 0.71070
_diffrn_reflns_av_R_equivalents 0.0187
_diffrn_reflns_av_sigmaI/netI 0.0238
_diffrn_reflns_limit_h_max 12
_diffrn_reflns_limit_h_min -12
_diffrn_reflns_limit_k_max 14
_diffrn_reflns_limit_k_min -14
_diffrn_reflns_limit_l_max 26
_diffrn_reflns_limit_l_min -20
_diffrn_reflns_number 14714
_diffrn_reflns_theta_full 27.48
_diffrn_reflns_theta_max 27.48
_diffrn_reflns_theta_min 3.46
_exptl_absorpt_coefficient_mu 0.643
_exptl_absorpt_correction_T_max 0.9097
_exptl_absorpt_correction_T_min 0.6798
_exptl_absorpt_correction_type none
_exptl_crystal_colour colorless
_exptl_crystal_density_diffrn 1.492
_exptl_crystal_description block
_exptl_crystal_F_000 896
_exptl_crystal_size_max 0.65
_exptl_crystal_size_mid 0.40
_exptl_crystal_size_min 0.15
_refine_diff_density_max 1.138
_refine_diff_density_min -1.001
_refine_diff_density_rms 0.054
_refine_ls_extinction_method none
_refine_ls_goodness_of_fit_ref 1.077
_refine_ls_hydrogen_treatment mixed
_refine_ls_matrix_type full
_refine_ls_number_parameters 446
_refine_ls_number_reflns 8309
_refine_ls_number_restraints 0
_refine_ls_restrained_S_all 1.077
_refine_ls_R_factor_all 0.0420
_refine_ls_R_factor_gt 0.0378
_refine_ls_shift/su_max 0.001
_refine_ls_shift/su_mean 0.000
_refine_ls_structure_factor_coef Fsqd
_refine_ls_weighting_details 'calc w=1/[\s^2^(Fo^2^)+(0.0305P)^2^+1.8745P] where P=(Fo^2^+2Fc^2^)/3'
_refine_ls_weighting_scheme calc
_refine_ls_wR_factor_gt 0.0859
_refine_ls_wR_factor_ref 0.0883
_reflns_number_gt 7694
_reflns_number_total 8309
_reflns_threshold_expression >2sigma(I)
_cod_data_source_file ja037404msi20030719_090519.cif
_cod_data_source_block allylsilicate
_cod_original_cell_volume 1935.6(16)
_cod_database_code 4112582

loop_
_symmetry_equiv_pos_as_xyz
'x, y, z'
'-x, -y, -z'

loop_
_atom_site_label
_atom_site_type_symbol
_atom_site_fract_x
_atom_site_fract_y
_atom_site_fract_z
_atom_site_U_iso_or_equiv
_atom_site_adp_type
_atom_site_occupancy
_atom_site_symmetry_multiplicity
_atom_site_calc_flag
_atom_site_refinement_flags
Si1 Si 0.75956(5) 0.12771(4) 0.81000(2) 0.01326(9) Uani 1 1 d .
N1 N 0.56350(16) 0.39841(13) 0.86294(7) 0.0159(3) Uani 1 1 d .
N2 N 0.58594(16) 0.31950(13) 0.80471(7) 0.0143(3) Uani 1 1 d .
F1 F 0.89447(11) -0.01772(9) 0.81188(5) 0.0205(2) Uani 1 1 d .
F2 F 0.88416(11) 0.19068(10) 0.76035(5) 0.0186(2) Uani 1 1 d .
F3 F 0.71714(11) 0.09669(9) 0.73836(5) 0.0179(2) Uani 1 1 d .
F4 F 0.61305(11) 0.08576(9) 0.85447(5) 0.0170(2) Uani 1 1 d .
C1 C 0.77284(18) 0.20685(15) 0.88765(8) 0.0139(3) Uani 1 1 d .
C2 C 0.87607(19) 0.14627(17) 0.93002(8) 0.0180(3) Uani 1 1 d .
H1 H 0.9401 0.0571 0.9221 0.022 Uiso 1 1 calc R
C3 C 0.8879(2) 0.21253(19) 0.98336(9) 0.0225(4) Uani 1 1 d .
H2 H 0.9598 0.1691 1.0109 0.027 Uiso 1 1 calc R
C4 C 0.7939(2) 0.34224(19) 0.99593(9) 0.0231(4) Uani 1 1 d .
H3 H 0.8013 0.3880 1.0322 0.028 Uiso 1 1 calc R
C5 C 0.6887(2) 0.40578(17) 0.95547(9) 0.0201(3) Uani 1 1 d .
H4 H 0.6242 0.4947 0.9641 0.024 Uiso 1 1 calc R
C6 C 0.67848(18) 0.33768(16) 0.90182(8) 0.0144(3) Uani 1 1 d .
C7 C 0.43883(19) 0.32588(15) 0.79210(9) 0.0165(3) Uani 1 1 d .
C8 C 0.3184(2) 0.32497(17) 0.84581(9) 0.0216(4) Uani 1 1 d .
H5 H 0.3280 0.3271 0.8914 0.026 Uiso 1 1 calc R
C9 C 0.1826(2) 0.32095(19) 0.83196(12) 0.0293(4) Uani 1 1 d .
H6 H 0.1000 0.3199 0.8684 0.035 Uiso 1 1 calc R
C10 C 0.1678(2) 0.31842(19) 0.76550(12) 0.0320(5) Uani 1 1 d .
H7 H 0.0759 0.3149 0.7564 0.038 Uiso 1 1 calc R
C11 C 0.2881(2) 0.3211(2) 0.71246(11) 0.0308(4) Uani 1 1 d .
H8 H 0.2778 0.3200 0.6669 0.037 Uiso 1 1 calc R
C12 C 0.4246(2) 0.32528(18) 0.72540(10) 0.0231(4) Uani 1 1 d .
H9 H 0.5064 0.3277 0.6889 0.028 Uiso 1 1 calc R
C13 C 0.5302(2) 0.53534(16) 0.84497(9) 0.0203(3) Uani 1 1 d .
H10 H 0.5073 0.5874 0.8867 0.024 Uiso 1 1 calc R
H11 H 0.4363 0.5680 0.8256 0.024 Uiso 1 1 calc R
C14 C 0.6632(2) 0.55316(17) 0.79469(10) 0.0249(4) Uani 1 1 d .
H12 H 0.7569 0.5373 0.8089 0.030 Uiso 1 1 calc R
C15 C 0.6569(3) 0.5895(2) 0.73191(11) 0.0365(5) Uani 1 1 d .
H13 H 0.5647 0.6060 0.7163 0.044 Uiso 1 1 calc R
H14 H 0.7447 0.5993 0.7022 0.044 Uiso 1 1 calc R
K1 K 0.68457(4) -0.13404(3) 0.782106(18) 0.01565(8) Uani 1 1 d .
O1 O 0.43458(14) -0.13783(12) 0.89271(6) 0.0195(2) Uani 1 1 d .
O2 O 0.38416(14) -0.05114(13) 0.76172(6) 0.0225(3) Uani 1 1 d .
O3 O 0.61329(15) -0.13474(12) 0.64030(6) 0.0209(3) Uani 1 1 d .
O4 O 0.91719(15) -0.23569(14) 0.66493(7) 0.0266(3) Uani 1 1 d .
O5 O 0.97690(14) -0.33553(13) 0.79206(7) 0.0261(3) Uani 1 1 d .
O6 O 0.74329(15) -0.23090(12) 0.90757(7) 0.0236(3) Uani 1 1 d .
C16 C 0.2985(2) -0.0341(2) 0.88158(10) 0.0273(4) Uani 1 1 d .
H15 H 0.3154 0.0484 0.8792 0.033 Uiso 1 1 calc R
H16 H 0.2093 -0.0266 0.9198 0.033 Uiso 1 1 calc R
C17 C 0.2632(2) -0.0592(2) 0.81637(10) 0.0301(4) Uani 1 1 d .
H17 H 0.2586 -0.1462 0.8163 0.036 Uiso 1 1 calc R
H18 H 0.1614 0.0059 0.8113 0.036 Uiso 1 1 calc R
C18 C 0.3458(2) -0.0456(2) 0.69766(10) 0.0263(4) Uani 1 1 d .
H19 H 0.2445 0.0259 0.6980 0.032 Uiso 1 1 calc R
H20 H 0.3375 -0.1278 0.6873 0.032 Uiso 1 1 calc R
C19 C 0.4721(2) -0.02326(19) 0.64507(10) 0.0278(4) Uani 1 1 d .
H21 H 0.4425 -0.0084 0.6005 0.033 Uiso 1 1 calc R
H22 H 0.4873 0.0543 0.6580 0.033 Uiso 1 1 calc R
C20 C 0.7426(3) -0.1145(2) 0.59664(10) 0.0293(4) Uani 1 1 d .
H23 H 0.7519 -0.0357 0.6118 0.035 Uiso 1 1 calc R
H24 H 0.7271 -0.1023 0.5496 0.035 Uiso 1 1 calc R
C21 C 0.8881(2) -0.2303(2) 0.59881(9) 0.0290(4) Uani 1 1 d .
H25 H 0.8749 -0.3103 0.5883 0.035 Uiso 1 1 calc R
H26 H 0.9771 -0.2229 0.5646 0.035 Uiso 1 1 calc R
C22 C 1.0550(2) -0.3416(2) 0.67120(12) 0.0387(5) Uani 1 1 d .
H27 H 1.1415 -0.3445 0.6325 0.046 Uiso 1 1 calc R
H28 H 1.0385 -0.4239 0.6709 0.046 Uiso 1 1 calc R
C23 C 1.0951(2) -0.3248(2) 0.73703(12) 0.0356(5) Uani 1 1 d .
H29 H 1.1973 -0.3922 0.7399 0.043 Uiso 1 1 calc R
H30 H 1.1019 -0.2389 0.7392 0.043 Uiso 1 1 calc R
C24 C 1.0118(2) -0.32466(18) 0.85576(11) 0.0268(4) Uani 1 1 d .
H31 H 1.0206 -0.2401 0.8599 0.032 Uiso 1 1 calc R
H32 H 1.1123 -0.3941 0.8590 0.032 Uiso 1 1 calc R
C25 C 0.8835(2) -0.33608(18) 0.91182(11) 0.0272(4) Uani 1 1 d .
H33 H 0.8720 -0.4193 0.9069 0.033 Uiso 1 1 calc R
H34 H 0.9083 -0.3334 0.9565 0.033 Uiso 1 1 calc R
C26 C 0.6173(2) -0.22033(18) 0.96357(9) 0.0236(4) Uani 1 1 d .
H35 H 0.6429 -0.2049 1.0062 0.028 Uiso 1 1 calc R
H36 H 0.5976 -0.3016 0.9676 0.028 Uiso 1 1 calc R
C27 C 0.4757(2) -0.10946(17) 0.95193(8) 0.0203(3) Uani 1 1 d .
H37 H 0.3882 -0.0961 0.9919 0.024 Uiso 1 1 calc R
H38 H 0.4975 -0.0291 0.9456 0.024 Uiso 1 1 calc R
C28 C 0.9663(2) 0.15187(19) 0.61090(9) 0.0228(4) Uani 1 1 d .
H39 H 0.9307 0.1453 0.6610 0.027 Uiso 1 1 calc R
Cl1 Cl 0.80214(5) 0.21199(5) 0.57416(2) 0.02724(10) Uani 1 1 d .
Cl2 Cl 1.09274(6) -0.00335(5) 0.57611(2) 0.03064(11) Uani 1 1 d .
Cl3 Cl 1.06732(7) 0.25880(6) 0.59590(3) 0.03832(13) Uani 1 1 d .
C29 C 0.5958(2) 0.6494(2) 0.54692(10) 0.0264(4) Uani 1 1 d .
H40 H 0.6143 0.6964 0.5825 0.032 Uiso 1 1 calc R
Cl4 Cl 0.51198(7) 0.76271(6) 0.48876(3) 0.04680(15) Uani 1 1 d .
Cl5 Cl 0.47043(7) 0.57058(7) 0.58713(3) 0.04677(16) Uani 1 1 d .
Cl6 Cl 0.77556(6) 0.53436(5) 0.50544(3) 0.03531(12) Uani 1 1 d .
H41 H 0.633(2) 0.345(2) 0.7693(11) 0.017(5) Uiso 1 1 d .

loop_
_atom_site_aniso_label
_atom_site_aniso_U_11
_atom_site_aniso_U_22
_atom_site_aniso_U_33
_atom_site_aniso_U_23
_atom_site_aniso_U_13
_atom_site_aniso_U_12
Si1 0.0122(2) 0.0125(2) 0.0147(2) -0.00027(15) -0.00197(15) -0.00478(16)
N1 0.0179(7) 0.0118(6) 0.0180(6) -0.0003(5) -0.0065(5) -0.0042(5)
N2 0.0145(6) 0.0140(6) 0.0153(6) 0.0014(5) -0.0036(5) -0.0065(5)
F1 0.0170(5) 0.0146(5) 0.0263(5) -0.0021(4) -0.0051(4) -0.0013(4)
F2 0.0167(5) 0.0241(5) 0.0164(5) -0.0005(4) -0.0002(4) -0.0108(4)
F3 0.0186(5) 0.0179(5) 0.0180(5) -0.0023(4) -0.0043(4) -0.0072(4)
F4 0.0158(4) 0.0146(4) 0.0214(5) 0.0020(4) -0.0026(4) -0.0074(4)
C1 0.0118(7) 0.0156(7) 0.0140(7) 0.0014(6) -0.0008(5) -0.0061(6)
C2 0.0155(7) 0.0192(8) 0.0183(8) 0.0031(6) -0.0040(6) -0.0058(6)
C3 0.0211(8) 0.0308(10) 0.0182(8) 0.0060(7) -0.0090(7) -0.0108(7)
C4 0.0250(9) 0.0310(10) 0.0174(8) -0.0025(7) -0.0060(7) -0.0138(8)
C5 0.0214(8) 0.0185(8) 0.0202(8) -0.0030(6) -0.0040(6) -0.0072(7)
C6 0.0140(7) 0.0156(7) 0.0146(7) 0.0018(6) -0.0029(6) -0.0069(6)
C7 0.0146(7) 0.0098(7) 0.0252(8) 0.0018(6) -0.0079(6) -0.0030(6)
C8 0.0180(8) 0.0195(8) 0.0263(9) 0.0056(7) -0.0052(7) -0.0064(7)
C9 0.0166(8) 0.0216(9) 0.0482(12) 0.0070(8) -0.0064(8) -0.0068(7)
C10 0.0197(9) 0.0230(9) 0.0569(14) -0.0021(9) -0.0186(9) -0.0058(8)
C11 0.0261(9) 0.0292(10) 0.0385(11) -0.0049(8) -0.0188(8) -0.0046(8)
C12 0.0205(8) 0.0217(9) 0.0265(9) -0.0009(7) -0.0097(7) -0.0046(7)
C13 0.0230(8) 0.0121(7) 0.0263(9) 0.0012(6) -0.0097(7) -0.0047(7)
C14 0.0313(10) 0.0172(8) 0.0329(10) 0.0044(7) -0.0128(8) -0.0138(8)
C15 0.0492(13) 0.0375(12) 0.0345(11) 0.0119(9) -0.0151(10) -0.0276(11)
K1 0.01426(16) 0.01518(16) 0.01765(16) -0.00148(12) -0.00311(12) -0.00564(13)
O1 0.0191(6) 0.0214(6) 0.0181(6) -0.0018(5) -0.0038(5) -0.0074(5)
O2 0.0154(6) 0.0339(7) 0.0182(6) 0.0003(5) -0.0060(5) -0.0080(5)
O3 0.0243(6) 0.0187(6) 0.0192(6) 0.0019(5) -0.0020(5) -0.0094(5)
O4 0.0196(6) 0.0338(7) 0.0235(6) -0.0112(5) 0.0020(5) -0.0089(6)
O5 0.0166(6) 0.0246(7) 0.0367(7) -0.0087(6) -0.0103(5) -0.0032(5)
O6 0.0224(6) 0.0216(6) 0.0246(6) 0.0047(5) -0.0099(5) -0.0038(5)
C16 0.0165(8) 0.0345(10) 0.0227(9) -0.0004(8) 0.0002(7) -0.0029(8)
C17 0.0150(8) 0.0474(12) 0.0280(10) 0.0037(9) -0.0044(7) -0.0127(8)
C18 0.0225(9) 0.0301(10) 0.0244(9) -0.0001(7) -0.0128(7) -0.0034(8)
C19 0.0364(10) 0.0214(9) 0.0215(9) 0.0031(7) -0.0104(8) -0.0044(8)
C20 0.0395(11) 0.0351(11) 0.0191(9) 0.0032(7) -0.0011(8) -0.0238(9)
C21 0.0281(10) 0.0420(11) 0.0195(9) -0.0090(8) 0.0054(7) -0.0207(9)
C22 0.0163(9) 0.0506(14) 0.0399(12) -0.0247(10) 0.0004(8) -0.0023(9)
C23 0.0134(8) 0.0454(12) 0.0426(12) -0.0193(10) -0.0030(8) -0.0040(8)
C24 0.0206(9) 0.0201(9) 0.0414(11) -0.0019(8) -0.0178(8) -0.0030(7)
C25 0.0282(9) 0.0190(9) 0.0387(11) 0.0069(8) -0.0214(8) -0.0066(8)
C26 0.0358(10) 0.0205(8) 0.0174(8) 0.0032(6) -0.0095(7) -0.0123(8)
C27 0.0267(9) 0.0209(8) 0.0139(7) -0.0014(6) -0.0019(6) -0.0110(7)
C28 0.0256(9) 0.0315(10) 0.0152(8) 0.0003(7) -0.0031(7) -0.0158(8)
Cl1 0.0233(2) 0.0318(2) 0.0282(2) 0.00390(18) -0.00615(17) -0.01233(18)
Cl2 0.0267(2) 0.0333(2) 0.0302(2) -0.00301(19) -0.00675(18) -0.00860(19)
Cl3 0.0450(3) 0.0476(3) 0.0389(3) 0.0024(2) -0.0125(2) -0.0338(3)
C29 0.0209(9) 0.0328(10) 0.0273(9) -0.0043(8) -0.0052(7) -0.0114(8)
Cl4 0.0462(3) 0.0404(3) 0.0531(4) 0.0054(3) -0.0276(3) -0.0066(3)
Cl5 0.0419(3) 0.0736(4) 0.0372(3) -0.0076(3) 0.0037(2) -0.0410(3)
Cl6 0.0258(2) 0.0272(2) 0.0502(3) -0.0060(2) -0.0025(2) -0.0093(2)

loop_
_atom_type_symbol
_atom_type_description
_atom_type_scat_dispersion_real
_atom_type_scat_dispersion_imag
_atom_type_scat_source
C C 0.0033 0.0016 'International Tables Vol C Tables 4.2.6.8 and 6.1.1.4'
H H 0.0000 0.0000 'International Tables Vol C Tables 4.2.6.8 and 6.1.1.4'
N N 0.0061 0.0033 'International Tables Vol C Tables 4.2.6.8 and 6.1.1.4'
O O 0.0106 0.0060 'International Tables Vol C Tables 4.2.6.8 and 6.1.1.4'
F F 0.0171 0.0103 'International Tables Vol C Tables 4.2.6.8 and 6.1.1.4'
Si Si 0.0817 0.0704 'International Tables Vol C Tables 4.2.6.8 and 6.1.1.4'
Cl Cl 0.1484 0.1585 'International Tables Vol C Tables 4.2.6.8 and 6.1.1.4'
K K 0.2009 0.2494 'International Tables Vol C Tables 4.2.6.8 and 6.1.1.4'

loop_
_geom_angle_atom_site_label_1
_geom_angle_atom_site_label_2
_geom_angle_atom_site_label_3
_geom_angle
_geom_angle_site_symmetry_1
_geom_angle_site_symmetry_3
F1 Si1 F3 94.48(6) . .
F1 Si1 F4 94.20(7) . .
F3 Si1 F4 88.36(6) . .
F1 Si1 F2 94.64(7) . .
F3 Si1 F2 87.49(6) . .
F4 Si1 F2 170.50(5) . .
F1 Si1 C1 100.15(7) . .
F3 Si1 C1 165.23(6) . .
F4 Si1 C1 92.53(7) . .
F2 Si1 C1 89.32(7) . .
F1 Si1 N2 178.38(6) . .
F3 Si1 N2 84.66(6) . .
F4 Si1 N2 87.15(7) . .
F2 Si1 N2 83.95(7) . .
C1 Si1 N2 80.66(7) . .
F1 Si1 K1 60.92(5) . .
F3 Si1 K1 55.24(4) . .
F4 Si1 K1 52.97(4) . .
F2 Si1 K1 129.77(5) . .
C1 Si1 K1 135.02(6) . .
N2 Si1 K1 119.45(5) . .
C6 N1 N2 111.85(13) . .
C6 N1 C13 118.60(14) . .
N2 N1 C13 111.47(13) . .
N1 N2 C7 112.04(13) . .
N1 N2 Si1 110.55(10) . .
C7 N2 Si1 116.51(10) . .
Si1 F1 K1 89.78(6) . .
Si1 F3 K1 94.99(5) . .
Si1 F4 K1 97.25(5) . .
C6 C1 C2 117.14(15) . .
C6 C1 Si1 117.75(12) . .
C2 C1 Si1 125.02(13) . .
C3 C2 C1 122.19(16) . .
C4 C3 C2 119.46(16) . .
C3 C4 C5 120.20(16) . .
C4 C5 C6 119.64(16) . .
C1 C6 C5 121.37(15) . .
C1 C6 N1 118.06(14) . .
C5 C6 N1 120.44(15) . .
C12 C7 C8 120.74(16) . .
C12 C7 N2 118.67(15) . .
C8 C7 N2 120.48(15) . .
C7 C8 C9 119.28(18) . .
C10 C9 C8 120.54(19) . .
C11 C10 C9 119.55(18) . .
C10 C11 C12 120.66(19) . .
C7 C12 C11 119.23(18) . .
N1 C13 C14 112.56(14) . .
C15 C14 C13 123.55(19) . .
C14 C15 K1 85.08(13) . 1_565
F4 K1 O2 91.26(4) . .
F4 K1 F3 50.58(4) . .
O2 K1 F3 92.94(4) . .
F4 K1 O6 78.09(5) . .
O2 K1 O6 119.59(5) . .
F3 K1 O6 120.30(4) . .
F4 K1 O4 128.82(4) . .
O2 K1 O4 114.03(5) . .
F3 K1 O4 82.90(5) . .
O6 K1 O4 118.60(5) . .
F4 K1 O5 114.33(5) . .
O2 K1 O5 151.67(4) . .
F3 K1 O5 112.39(5) . .
O6 K1 O5 58.82(5) . .
O4 K1 O5 59.78(5) . .
F4 K1 O1 76.89(5) . .
O2 K1 O1 60.41(5) . .
F3 K1 O1 121.34(4) . .
O6 K1 O1 59.24(5) . .
O4 K1 O1 154.24(4) . .
O5 K1 O1 111.84(5) . .
F4 K1 F1 51.00(4) . .
O2 K1 F1 137.87(4) . .
F3 K1 F1 50.46(4) . .
O6 K1 F1 75.19(4) . .
O4 K1 F1 84.82(5) . .
O5 K1 F1 70.46(5) . .
O1 K1 F1 116.61(5) . .
F4 K1 O3 123.26(4) . .
O2 K1 O3 57.08(4) . .
F3 K1 O3 82.54(4) . .
O6 K1 O3 156.96(4) . .
O4 K1 O3 57.11(5) . .
O5 K1 O3 111.99(5) . .
O1 K1 O3 113.52(5) . .
F1 K1 O3 123.82(4) . .
F4 K1 Si1 29.78(3) . .
O2 K1 Si1 108.57(4) . .
F3 K1 Si1 29.77(3) . .
O6 K1 Si1 90.57(4) . .
O4 K1 Si1 99.10(4) . .
O5 K1 Si1 99.75(5) . .
O1 K1 Si1 106.50(4) . .
F1 K1 Si1 29.30(2) . .
O3 K1 Si1 112.31(4) . .
F4 K1 C15 159.29(5) . 1_545
O2 K1 C15 76.08(6) . 1_545
F3 K1 C15 144.66(5) . 1_545
O6 K1 C15 93.79(6) . 1_545
O4 K1 C15 71.81(6) . 1_545
O5 K1 C15 75.86(6) . 1_545
O1 K1 C15 82.57(6) . 1_545
F1 K1 C15 145.51(5) . 1_545
O3 K1 C15 63.17(5) . 1_545
Si1 K1 C15 170.91(4) . 1_545
F4 K1 C27 62.06(5) . .
O2 K1 C27 80.24(5) . .
F3 K1 C27 112.12(5) . .
O6 K1 C27 42.14(5) . .
O4 K1 C27 159.47(5) . .
O5 K1 C27 100.50(6) . .
O1 K1 C27 23.15(4) . .
F1 K1 C27 94.08(5) . .
O3 K1 C27 136.02(5) . .
Si1 K1 C27 89.41(4) . .
C15 K1 C27 99.17(6) 1_545 .
C16 O1 C27 109.73(14) . .
C16 O1 K1 105.88(11) . .
C27 O1 K1 104.47(10) . .
C18 O2 C17 112.41(14) . .
C18 O2 K1 124.93(11) . .
C17 O2 K1 118.64(11) . .
C20 O3 C19 111.85(15) . .
C20 O3 K1 102.04(11) . .
C19 O3 K1 102.46(10) . .
C22 O4 C21 112.21(15) . .
C22 O4 K1 118.64(12) . .
C21 O4 K1 123.88(11) . .
C24 O5 C23 111.04(15) . .
C24 O5 K1 110.15(10) . .
C23 O5 K1 108.51(12) . .
C25 O6 C26 113.53(15) . .
C25 O6 K1 120.90(11) . .
C26 O6 K1 120.03(10) . .
O1 C16 C17 109.58(16) . .
O2 C17 C16 107.96(16) . .
O2 C18 C19 107.98(16) . .
O3 C19 C18 108.87(15) . .
O3 C20 C21 108.88(16) . .
O4 C21 C20 108.41(15) . .
O4 C22 C23 108.70(16) . .
O5 C23 C22 108.68(17) . .
O5 C24 C25 108.84(15) . .
O6 C25 C24 108.10(15) . .
O6 C26 C27 108.38(14) . .
O1 C27 C26 109.06(14) . .
O1 C27 K1 52.38(8) . .
C26 C27 K1 85.19(10) . .
Cl1 C28 Cl2 110.41(10) . .
Cl1 C28 Cl3 109.87(11) . .
Cl2 C28 Cl3 109.45(11) . .
Cl6 C29 Cl4 110.28(11) . .
Cl6 C29 Cl5 109.87(12) . .
Cl4 C29 Cl5 111.15(11) . .

loop_
_geom_bond_atom_site_label_1
_geom_bond_atom_site_label_2
_geom_bond_distance
_geom_bond_site_symmetry_2
Si1 F1 1.6487(13) .
Si1 F3 1.6790(13) .
Si1 F4 1.6865(12) .
Si1 F2 1.7062(12) .
Si1 C1 1.9003(18) .
Si1 N2 2.1664(17) .
Si1 K1 3.3686(15) .
N1 C6 1.429(2) .
N1 N2 1.442(2) .
N1 C13 1.479(2) .
N2 C7 1.455(2) .
F1 K1 2.9439(15) .
F3 K1 2.7779(16) .
F4 K1 2.7108(16) .
C1 C6 1.400(2) .
C1 C2 1.403(2) .
C2 C3 1.394(3) .
C3 C4 1.385(3) .
C4 C5 1.393(3) .
C5 C6 1.404(2) .
C7 C12 1.387(3) .
C7 C8 1.390(3) .
C8 C9 1.402(3) .
C9 C10 1.386(3) .
C10 C11 1.386(3) .
C11 C12 1.402(3) .
C13 C14 1.501(3) .
C14 C15 1.316(3) .
C15 K1 3.429(3) 1_565
K1 O2 2.7732(18) .
K1 O6 2.7879(18) .
K1 O4 2.7977(19) .
K1 O5 2.8797(18) .
K1 O1 2.8804(18) .
K1 O3 3.0961(19) .
K1 C15 3.429(3) 1_545
K1 C27 3.521(2) .
O1 C16 1.425(2) .
O1 C27 1.430(2) .
O2 C18 1.416(2) .
O2 C17 1.428(2) .
O3 C20 1.427(2) .
O3 C19 1.432(2) .
O4 C22 1.419(3) .
O4 C21 1.420(2) .
O5 C24 1.425(2) .
O5 C23 1.426(3) .
O6 C25 1.421(2) .
O6 C26 1.422(2) .
C16 C17 1.500(3) .
C18 C19 1.499(3) .
C20 C21 1.501(3) .
C22 C23 1.507(3) .
C24 C25 1.503(3) .
C26 C27 1.499(3) .
C28 Cl1 1.766(2) .
C28 Cl2 1.768(2) .
C28 Cl3 1.772(2) .
C29 Cl6 1.757(2) .
C29 Cl4 1.761(2) .
C29 Cl5 1.768(2) .

loop_
_geom_torsion_atom_site_label_1
_geom_torsion_atom_site_label_2
_geom_torsion_atom_site_label_3
_geom_torsion_atom_site_label_4
_geom_torsion
_geom_torsion_site_symmetry_1
_geom_torsion_site_symmetry_4
C6 N1 N2 C7 141.70(14) . .
C13 N1 N2 C7 -82.91(16) . .
C6 N1 N2 Si1 9.93(15) . .
C13 N1 N2 Si1 145.32(11) . .
F1 Si1 N2 N1 -125(2) . .
F3 Si1 N2 N1 176.92(11) . .
F4 Si1 N2 N1 88.30(11) . .
F2 Si1 N2 N1 -95.04(11) . .
C1 Si1 N2 N1 -4.73(11) . .
K1 Si1 N2 N1 132.19(9) . .
F1 Si1 N2 C7 106(2) . .
F3 Si1 N2 C7 47.51(12) . .
F4 Si1 N2 C7 -41.11(12) . .
F2 Si1 N2 C7 135.55(12) . .
C1 Si1 N2 C7 -134.14(13) . .
K1 Si1 N2 C7 2.78(13) . .
F3 Si1 F1 K1 -45.73(5) . .
F4 Si1 F1 K1 42.95(5) . .
F2 Si1 F1 K1 -133.57(5) . .
C1 Si1 F1 K1 136.28(6) . .
N2 Si1 F1 K1 -104(2) . .
F1 Si1 F3 K1 49.62(6) . .
F4 Si1 F3 K1 -44.47(5) . .
F2 Si1 F3 K1 144.08(5) . .
C1 Si1 F3 K1 -138.2(2) . .
N2 Si1 F3 K1 -131.76(6) . .
F1 Si1 F4 K1 -48.24(6) . .
F3 Si1 F4 K1 46.14(5) . .
F2 Si1 F4 K1 110.3(3) . .
C1 Si1 F4 K1 -148.62(6) . .
N2 Si1 F4 K1 130.86(5) . .
F1 Si1 C1 C6 176.84(12) . .
F3 Si1 C1 C6 4.7(3) . .
F4 Si1 C1 C6 -88.44(13) . .
F2 Si1 C1 C6 82.24(13) . .
N2 Si1 C1 C6 -1.74(12) . .
K1 Si1 C1 C6 -124.46(12) . .
F1 Si1 C1 C2 0.43(15) . .
F3 Si1 C1 C2 -171.7(2) . .
F4 Si1 C1 C2 95.16(15) . .
F2 Si1 C1 C2 -94.16(15) . .
N2 Si1 C1 C2 -178.15(15) . .
K1 Si1 C1 C2 59.13(17) . .
C6 C1 C2 C3 -1.2(2) . .
Si1 C1 C2 C3 175.24(13) . .
C1 C2 C3 C4 0.7(3) . .
C2 C3 C4 C5 -0.1(3) . .
C3 C4 C5 C6 -0.1(3) . .
C2 C1 C6 C5 1.0(2) . .
Si1 C1 C6 C5 -175.67(13) . .
C2 C1 C6 N1 -174.87(14) . .
Si1 C1 C6 N1 8.4(2) . .
C4 C5 C6 C1 -0.4(3) . .
C4 C5 C6 N1 175.38(16) . .
N2 N1 C6 C1 -12.2(2) . .
C13 N1 C6 C1 -144.09(15) . .
N2 N1 C6 C5 171.87(15) . .
C13 N1 C6 C5 40.0(2) . .
N1 N2 C7 C12 142.77(15) . .
Si1 N2 C7 C12 -88.54(16) . .
N1 N2 C7 C8 -40.9(2) . .
Si1 N2 C7 C8 87.77(17) . .
C12 C7 C8 C9 1.2(3) . .
N2 C7 C8 C9 -175.03(15) . .
C7 C8 C9 C10 -0.3(3) . .
C8 C9 C10 C11 -0.6(3) . .
C9 C10 C11 C12 0.5(3) . .
C8 C7 C12 C11 -1.3(3) . .
N2 C7 C12 C11 175.00(16) . .
C10 C11 C12 C7 0.5(3) . .
C6 N1 C13 C14 68.8(2) . .
N2 N1 C13 C14 -63.22(18) . .
N1 C13 C14 C15 112.5(2) . .
C13 C14 C15 K1 113.67(17) . 1_565
Si1 F4 K1 O2 -127.10(6) . .
Si1 F4 K1 F3 -34.32(4) . .
Si1 F4 K1 O6 112.89(6) . .
Si1 F4 K1 O4 -4.38(7) . .
Si1 F4 K1 O5 65.43(7) . .
Si1 F4 K1 O1 173.72(5) . .
Si1 F4 K1 F1 32.42(4) . .
Si1 F4 K1 O3 -76.57(6) . .
Si1 F4 K1 C15 -178.61(11) . 1_545
Si1 F4 K1 C27 154.65(6) . .
Si1 F3 K1 F4 34.33(4) . .
Si1 F3 K1 O2 123.54(5) . .
Si1 F3 K1 O6 -3.52(6) . .
Si1 F3 K1 O4 -122.59(6) . .
Si1 F3 K1 O5 -69.45(6) . .
Si1 F3 K1 O1 66.75(6) . .
Si1 F3 K1 F1 -33.47(4) . .
Si1 F3 K1 O3 179.79(5) . .
Si1 F3 K1 C15 -166.58(8) . 1_545
Si1 F3 K1 C27 42.89(6) . .
Si1 F1 K1 F4 -32.96(4) . .
Si1 F1 K1 O2 -1.52(7) . .
Si1 F1 K1 F3 34.02(4) . .
Si1 F1 K1 O6 -119.50(6) . .
Si1 F1 K1 O4 119.09(6) . .
Si1 F1 K1 O5 178.82(6) . .
Si1 F1 K1 O1 -75.89(6) . .
Si1 F1 K1 O3 74.91(6) . .
Si1 F1 K1 C15 165.82(7) . 1_545
Si1 F1 K1 C27 -81.48(6) . .
F1 Si1 K1 F4 121.65(7) . .
F3 Si1 K1 F4 -118.69(7) . .
F2 Si1 K1 F4 -168.38(7) . .
C1 Si1 K1 F4 47.39(8) . .
N2 Si1 K1 F4 -60.16(7) . .
F1 Si1 K1 O2 178.92(5) . .
F3 Si1 K1 O2 -61.41(6) . .
F4 Si1 K1 O2 57.27(6) . .
F2 Si1 K1 O2 -111.11(7) . .
C1 Si1 K1 O2 104.67(8) . .
N2 Si1 K1 O2 -2.89(6) . .
F1 Si1 K1 F3 -119.66(7) . .
F4 Si1 K1 F3 118.69(7) . .
F2 Si1 K1 F3 -49.69(7) . .
C1 Si1 K1 F3 166.08(9) . .
N2 Si1 K1 F3 58.53(7) . .
F1 Si1 K1 O6 57.30(6) . .
F3 Si1 K1 O6 176.96(5) . .
F4 Si1 K1 O6 -64.35(6) . .
F2 Si1 K1 O6 127.27(6) . .
C1 Si1 K1 O6 -16.96(8) . .
N2 Si1 K1 O6 -124.51(6) . .
F1 Si1 K1 O4 -61.81(6) . .
F3 Si1 K1 O4 57.86(6) . .
F4 Si1 K1 O4 176.54(5) . .
F2 Si1 K1 O4 8.16(6) . .
C1 Si1 K1 O4 -136.06(8) . .
N2 Si1 K1 O4 116.38(7) . .
F1 Si1 K1 O5 -1.13(5) . .
F3 Si1 K1 O5 118.54(6) . .
F4 Si1 K1 O5 -122.78(6) . .
F2 Si1 K1 O5 68.84(7) . .
C1 Si1 K1 O5 -75.38(8) . .
N2 Si1 K1 O5 177.06(5) . .
F1 Si1 K1 O1 115.27(6) . .
F3 Si1 K1 O1 -125.07(6) . .
F4 Si1 K1 O1 -6.38(5) . .
F2 Si1 K1 O1 -174.76(5) . .
C1 Si1 K1 O1 41.01(8) . .
N2 Si1 K1 O1 -66.54(6) . .
F3 Si1 K1 F1 119.66(7) . .
F4 Si1 K1 F1 -121.65(7) . .
F2 Si1 K1 F1 69.97(7) . .
C1 Si1 K1 F1 -74.26(9) . .
N2 Si1 K1 F1 178.19(7) . .
F1 Si1 K1 O3 -119.89(6) . .
F3 Si1 K1 O3 -0.22(5) . .
F4 Si1 K1 O3 118.46(6) . .
F2 Si1 K1 O3 -49.92(6) . .
C1 Si1 K1 O3 165.86(7) . .
N2 Si1 K1 O3 58.30(6) . .
F1 Si1 K1 C15 -61.5(3) . 1_545
F3 Si1 K1 C15 58.2(3) . 1_545
F4 Si1 K1 C15 176.9(3) . 1_545
F2 Si1 K1 C15 8.5(3) . 1_545
C1 Si1 K1 C15 -135.7(3) . 1_545
N2 Si1 K1 C15 116.7(3) . 1_545
F1 Si1 K1 C27 99.43(6) . .
F3 Si1 K1 C27 -140.91(6) . .
F4 Si1 K1 C27 -22.22(5) . .
F2 Si1 K1 C27 169.40(6) . .
C1 Si1 K1 C27 25.17(8) . .
N2 Si1 K1 C27 -82.38(7) . .
F4 K1 O1 C16 68.63(11) . .
O2 K1 O1 C16 -30.47(11) . .
F3 K1 O1 C16 43.46(12) . .
O6 K1 O1 C16 152.43(12) . .
O4 K1 O1 C16 -114.78(13) . .
O5 K1 O1 C16 179.88(11) . .
F1 K1 O1 C16 101.55(11) . .
O3 K1 O1 C16 -52.22(12) . .
Si1 K1 O1 C16 71.88(11) . .
C15 K1 O1 C16 -108.64(12) 1_545 .
C27 K1 O1 C16 115.84(16) . .
F4 K1 O1 C27 -47.21(10) . .
O2 K1 O1 C27 -146.31(11) . .
F3 K1 O1 C27 -72.38(10) . .
O6 K1 O1 C27 36.59(10) . .
O4 K1 O1 C27 129.38(11) . .
O5 K1 O1 C27 64.04(11) . .
F1 K1 O1 C27 -14.29(11) . .
O3 K1 O1 C27 -168.06(9) . .
Si1 K1 O1 C27 -43.96(10) . .
C15 K1 O1 C27 135.52(10) 1_545 .
F4 K1 O2 C18 127.50(14) . .
F3 K1 O2 C18 76.91(14) . .
O6 K1 O2 C18 -155.50(13) . .
O4 K1 O2 C18 -6.63(15) . .
O5 K1 O2 C18 -77.11(17) . .
O1 K1 O2 C18 -158.37(15) . .
F1 K1 O2 C18 103.58(14) . .
O3 K1 O2 C18 -2.25(13) . .
Si1 K1 O2 C18 102.79(14) . .
C15 K1 O2 C18 -69.07(14) 1_545 .
C27 K1 O2 C18 -171.15(14) . .
F4 K1 O2 C17 -76.84(14) . .
F3 K1 O2 C17 -127.43(14) . .
O6 K1 O2 C17 0.17(15) . .
O4 K1 O2 C17 149.04(13) . .
O5 K1 O2 C17 78.56(16) . .
O1 K1 O2 C17 -2.70(13) . .
F1 K1 O2 C17 -100.75(14) . .
O3 K1 O2 C17 153.42(15) . .
Si1 K1 O2 C17 -101.54(14) . .
C15 K1 O2 C17 86.59(14) 1_545 .
C27 K1 O2 C17 -15.48(13) . .
F4 K1 O3 C20 82.87(11) . .
O2 K1 O3 C20 149.70(12) . .
F3 K1 O3 C20 51.28(11) . .
O6 K1 O3 C20 -121.41(13) . .
O4 K1 O3 C20 -35.07(11) . .
O5 K1 O3 C20 -59.91(12) . .
O1 K1 O3 C20 172.27(10) . .
F1 K1 O3 C20 20.67(12) . .
Si1 K1 O3 C20 51.39(11) . .
C15 K1 O3 C20 -119.94(12) 1_545 .
C27 K1 O3 C20 165.55(10) . .
F4 K1 O3 C19 -33.04(12) . .
O2 K1 O3 C19 33.80(11) . .
F3 K1 O3 C19 -64.62(11) . .
O6 K1 O3 C19 122.69(13) . .
O4 K1 O3 C19 -150.98(12) . .
O5 K1 O3 C19 -175.81(10) . .
O1 K1 O3 C19 56.37(12) . .
F1 K1 O3 C19 -95.23(12) . .
Si1 K1 O3 C19 -64.51(11) . .
C15 K1 O3 C19 124.16(12) 1_545 .
C27 K1 O3 C19 49.65(13) . .
F4 K1 O4 C22 103.00(14) . .
O2 K1 O4 C22 -144.07(14) . .
F3 K1 O4 C22 125.87(14) . .
O6 K1 O4 C22 5.13(15) . .
O5 K1 O4 C22 4.76(13) . .
O1 K1 O4 C22 -72.74(17) . .
F1 K1 O4 C22 75.13(14) . .
O3 K1 O4 C22 -148.46(15) . .
Si1 K1 O4 C22 100.80(14) . .
C15 K1 O4 C22 -79.14(15) 1_545 .
C27 K1 O4 C22 -12.7(2) . .
F4 K1 O4 C21 -104.69(14) . .
O2 K1 O4 C21 8.23(15) . .
F3 K1 O4 C21 -81.83(14) . .
O6 K1 O4 C21 157.43(13) . .
O5 K1 O4 C21 157.06(15) . .
O1 K1 O4 C21 79.57(17) . .
F1 K1 O4 C21 -132.56(14) . .
O3 K1 O4 C21 3.85(13) . .
Si1 K1 O4 C21 -106.90(14) . .
C15 K1 O4 C21 73.16(14) 1_545 .
C27 K1 O4 C21 139.64(15) . .
F4 K1 O5 C24 28.59(13) . .
O2 K1 O5 C24 -124.23(12) . .
F3 K1 O5 C24 84.02(12) . .
O6 K1 O5 C24 -28.84(11) . .
O4 K1 O5 C24 150.78(13) . .
O1 K1 O5 C24 -56.42(12) . .
F1 K1 O5 C24 55.28(11) . .
O3 K1 O5 C24 174.87(11) . .
Si1 K1 O5 C24 55.87(12) . .
C15 K1 O5 C24 -132.27(13) 1_545 .
C27 K1 O5 C24 -35.35(12) . .
F4 K1 O5 C23 -93.15(12) . .
O2 K1 O5 C23 114.03(13) . .
F3 K1 O5 C23 -37.73(12) . .
O6 K1 O5 C23 -150.59(12) . .
O4 K1 O5 C23 29.04(11) . .
O1 K1 O5 C23 -178.17(11) . .
F1 K1 O5 C23 -66.46(12) . .
O3 K1 O5 C23 53.12(12) . .
Si1 K1 O5 C23 -65.88(12) . .
C15 K1 O5 C23 105.99(12) 1_545 .
C27 K1 O5 C23 -157.10(11) . .
F4 K1 O6 C25 -132.49(13) . .
O2 K1 O6 C25 142.90(12) . .
F3 K1 O6 C25 -103.51(13) . .
O4 K1 O6 C25 -4.56(14) . .
O5 K1 O6 C25 -4.19(12) . .
O1 K1 O6 C25 145.80(14) . .
F1 K1 O6 C25 -80.04(13) . .
O3 K1 O6 C25 68.08(17) . .
Si1 K1 O6 C25 -105.26(13) . .
C15 K1 O6 C25 66.77(14) 1_545 .
C27 K1 O6 C25 166.25(15) . .
F4 K1 O6 C26 75.44(12) . .
O2 K1 O6 C26 -9.17(13) . .
F3 K1 O6 C26 104.42(12) . .
O4 K1 O6 C26 -156.63(11) . .
O5 K1 O6 C26 -156.26(13) . .
O1 K1 O6 C26 -6.27(11) . .
F1 K1 O6 C26 127.89(12) . .
O3 K1 O6 C26 -83.99(15) . .
Si1 K1 O6 C26 102.67(12) . .
C15 K1 O6 C26 -85.30(13) 1_545 .
C27 K1 O6 C26 14.18(11) . .
C27 O1 C16 C17 175.44(15) . .
K1 O1 C16 C17 63.23(17) . .
C18 O2 C17 C16 -167.30(16) . .
K1 O2 C17 C16 34.1(2) . .
O1 C16 C17 O2 -67.5(2) . .
C17 O2 C18 C19 174.09(16) . .
K1 O2 C18 C19 -28.9(2) . .
C20 O3 C19 C18 -173.49(15) . .
K1 O3 C19 C18 -64.91(15) . .
O2 C18 C19 O3 66.32(19) . .
C19 O3 C20 C21 175.15(15) . .
K1 O3 C20 C21 66.30(15) . .
C22 O4 C21 C20 -178.96(17) . .
K1 O4 C21 C20 27.2(2) . .
O3 C20 C21 O4 -66.6(2) . .
C21 O4 C22 C23 168.43(18) . .
K1 O4 C22 C23 -36.2(2) . .
C24 O5 C23 C22 178.07(17) . .
K1 O5 C23 C22 -60.73(19) . .
O4 C22 C23 O5 66.1(2) . .
C23 O5 C24 C25 179.78(16) . .
K1 O5 C24 C25 59.55(16) . .
C26 O6 C25 C24 -171.70(15) . .
K1 O6 C25 C24 34.55(18) . .
O5 C24 C25 O6 -62.69(19) . .
C25 O6 C26 C27 -178.00(14) . .
K1 O6 C26 C27 -24.00(18) . .
C16 O1 C27 C26 179.09(15) . .
K1 O1 C27 C26 -67.78(15) . .
C16 O1 C27 K1 -113.13(14) . .
O6 C26 C27 O1 63.63(18) . .
O6 C26 C27 K1 16.25(12) . .
F4 K1 C27 O1 125.99(10) . .
O2 K1 C27 O1 29.30(10) . .
F3 K1 C27 O1 118.51(9) . .
O6 K1 C27 O1 -130.23(12) . .
O4 K1 C27 O1 -106.66(14) . .
O5 K1 C27 O1 -121.92(10) . .
F1 K1 C27 O1 167.22(9) . .
O3 K1 C27 O1 15.85(12) . .
Si1 K1 C27 O1 138.27(9) . .
C15 K1 C27 O1 -44.73(11) 1_545 .
F4 K1 C27 C26 -115.42(11) . .
O2 K1 C27 C26 147.89(11) . .
F3 K1 C27 C26 -122.90(10) . .
O6 K1 C27 C26 -11.64(9) . .
O4 K1 C27 C26 11.93(18) . .
O5 K1 C27 C26 -3.33(11) . .
O1 K1 C27 C26 118.59(15) . .
F1 K1 C27 C26 -74.20(11) . .
O3 K1 C27 C26 134.44(10) . .
Si1 K1 C27 C26 -103.15(11) . .
C15 K1 C27 C26 73.85(11) 1_545 .
